data_4332843
loop_
_publ_author_name
'Wu, Yuandong'
'N\"ather, Christian'
'Bensch, Wolfgang'

_publ_section_title
;
 K3Ln(AsS4)2(Ln = Nd, Sm, Gd):&#x00A0; the First Rare Earth Thioarsenate
 Compounds with Infinite Straight Chains
;
_journal_issue 22
_journal_name_full 'Inorganic Chemistry'
_journal_page_first 8835
_journal_page_last 8837
_journal_paper_doi 10.1021/ic060933h
_journal_volume 45
_journal_year 2006
_chemical_formula_moiety 'As2 Nd S8, 3(K)'
_chemical_formula_sum 'As2 K3 Nd S8'
_chemical_formula_weight 667.86
_space_group_IT_number 15
_symmetry_cell_setting monoclinic
_symmetry_space_group_name_Hall '-C 2yc'
_symmetry_space_group_name_H-M 'C 1 2/c 1'
_atom_sites_solution_hydrogens geom
_atom_sites_solution_primary direct
_atom_sites_solution_secondary difmap
_audit_creation_date 2006-03-10T15:02:56-00:00
_audit_creation_method SHELXL-97
_cell_angle_alpha 90.00
_cell_angle_beta 116.878(8)
_cell_angle_gamma 90.00
_cell_formula_units_Z 4
_cell_length_a 10.3736(8)
_cell_length_b 18.8768(13)
_cell_length_c 8.8393(7)
_cell_measurement_reflns_used 6865
_cell_measurement_temperature 180(2)
_cell_measurement_theta_max 28
_cell_measurement_theta_min 2.5
_cell_volume 1543.9(2)
_computing_cell_refinement 'IPDS program package'
_computing_data_collection 'IPDS program package'
_computing_data_reduction 'IPDS program package'
_computing_molecular_graphics 'XP in SHELXTL (Bruker AXS, 1998)'
_computing_publication_material 'CIFTAB SHELXTL (Bruker AXS, 1998)'
_computing_structure_refinement 'SHELXL-97 (Sheldrick, 1997)'
_computing_structure_solution 'SHELXS-97 (Sheldrick, 1997)'
_diffrn_ambient_temperature 180(2)
_diffrn_measured_fraction_theta_full 0.982
_diffrn_measured_fraction_theta_max 0.982
_diffrn_measurement_device_type 'Stoe Imaging Plate Diffraction System'
_diffrn_measurement_method '\f scans'
_diffrn_radiation_monochromator graphite
_diffrn_radiation_source 'fine-focus sealed tube'
_diffrn_radiation_type MoK\a
_diffrn_radiation_wavelength 0.71073
_diffrn_reflns_av_R_equivalents 0.0389
_diffrn_reflns_av_sigmaI/netI 0.0318
_diffrn_reflns_limit_h_max 13
_diffrn_reflns_limit_h_min -13
_diffrn_reflns_limit_k_max 23
_diffrn_reflns_limit_k_min -24
_diffrn_reflns_limit_l_max 11
_diffrn_reflns_limit_l_min -11
_diffrn_reflns_number 6140
_diffrn_reflns_theta_full 27.99
_diffrn_reflns_theta_max 27.99
_diffrn_reflns_theta_min 2.45
_diffrn_standards_decay_% none
_diffrn_standards_interval_count 0
_diffrn_standards_interval_time 0
_diffrn_standards_number 0
_exptl_absorpt_coefficient_mu 9.468
_exptl_absorpt_correction_T_max 0.2941
_exptl_absorpt_correction_T_min 0.2525
_exptl_absorpt_correction_type numerical
_exptl_absorpt_process_details X-Shape
_exptl_crystal_colour colorless
_exptl_crystal_density_diffrn 2.873
_exptl_crystal_density_method 'not measured'
_exptl_crystal_description platelet
_exptl_crystal_F_000 1244
_exptl_crystal_size_max 0.11
_exptl_crystal_size_mid 0.093
_exptl_crystal_size_min 0.090
_refine_diff_density_max 1.401
_refine_diff_density_min -1.654
_refine_diff_density_rms 0.217
_refine_ls_extinction_coef 0.00056(10)
_refine_ls_extinction_expression Fc^*^=kFc[1+0.001xFc^2^\l^3^/sin(2\q)]^-1/4^
_refine_ls_extinction_method SHELXL
_refine_ls_goodness_of_fit_ref 1.000
_refine_ls_hydrogen_treatment none
_refine_ls_matrix_type full
_refine_ls_number_parameters 68
_refine_ls_number_reflns 1836
_refine_ls_number_restraints 0
_refine_ls_restrained_S_all 1.000
_refine_ls_R_factor_all 0.0374
_refine_ls_R_factor_gt 0.0281
_refine_ls_shift/su_max 0.000
_refine_ls_shift/su_mean 0.000
_refine_ls_structure_factor_coef Fsqd
_refine_ls_weighting_details 'calc w=1/[\s^2^(Fo^2^)+(0.0446P)^2^+0.0000P] where P=(Fo^2^+2Fc^2^)/3'
_refine_ls_weighting_scheme calc
_refine_ls_wR_factor_gt 0.0655
_refine_ls_wR_factor_ref 0.0682
_reflns_number_gt 1549
_reflns_number_total 1836
_reflns_threshold_expression >2sigma(I)
_cod_data_source_file ic060933hsup2.cif
_cod_data_source_block wu511
_cod_original_sg_symbol_H-M C2/c
_cod_database_code 4332843

loop_
_symmetry_equiv_pos_as_xyz
'x, y, z'
'-x, y, -z+1/2'
'x+1/2, y+1/2, z'
'-x+1/2, y+1/2, -z+1/2'
'-x, -y, -z'
'x, -y, z-1/2'
'-x+1/2, -y+1/2, -z'
'x+1/2, -y+1/2, z-1/2'

loop_
_atom_site_label
_atom_site_type_symbol
_atom_site_fract_x
_atom_site_fract_y
_atom_site_fract_z
_atom_site_U_iso_or_equiv
_atom_site_adp_type
_atom_site_occupancy
_atom_site_symmetry_multiplicity
_atom_site_calc_flag
_atom_site_refinement_flags
Nd1 Nd 0.5000 0.257133(17) 0.2500 0.00622(11) Uani 1 2 d S
As1 As 0.21766(5) 0.12287(2) 0.10564(5) 0.00714(13) Uani 1 1 d .
K1 K 0.5000 0.50429(8) 0.2500 0.0157(3) Uani 1 2 d S
K2 K 0.5000 0.0000 0.0000 0.0388(5) Uani 1 2 d S
K3 K 0.5000 0.23695(9) -0.2500 0.0215(3) Uani 1 2 d S
S1 S 0.25416(13) 0.01169(6) 0.12949(15) 0.0131(2) Uani 1 1 d .
S2 S 0.51285(12) 0.35723(6) 0.01527(14) 0.0096(2) Uani 1 1 d .
S3 S 0.20119(12) 0.32890(6) 0.05814(14) 0.0098(2) Uani 1 1 d .
S4 S 0.68555(13) 0.17663(7) 0.15132(14) 0.0142(2) Uani 1 1 d .

loop_
_atom_site_aniso_label
_atom_site_aniso_U_11
_atom_site_aniso_U_22
_atom_site_aniso_U_33
_atom_site_aniso_U_23
_atom_site_aniso_U_13
_atom_site_aniso_U_12
Nd1 0.00334(17) 0.01052(18) 0.00386(17) 0.000 0.00080(13) 0.000
As1 0.0038(2) 0.0109(2) 0.0051(2) 0.00126(15) 0.00052(19) -0.00156(15)
K1 0.0122(7) 0.0231(8) 0.0115(6) 0.000 0.0052(6) 0.000
K2 0.0122(9) 0.0900(17) 0.0119(8) -0.0095(9) 0.0035(7) -0.0013(9)
K3 0.0265(9) 0.0269(8) 0.0157(7) 0.000 0.0137(7) 0.000
S1 0.0112(6) 0.0123(5) 0.0133(5) 0.0026(4) 0.0034(5) 0.0009(4)
S2 0.0034(5) 0.0144(5) 0.0094(5) 0.0027(4) 0.0014(4) -0.0009(4)
S3 0.0076(5) 0.0156(5) 0.0070(5) -0.0002(4) 0.0042(4) -0.0018(4)
S4 0.0114(6) 0.0250(6) 0.0053(5) 0.0024(4) 0.0029(5) 0.0090(5)

loop_
_atom_type_symbol
_atom_type_description
_atom_type_scat_dispersion_real
_atom_type_scat_dispersion_imag
_atom_type_scat_source
S S 0.1246 0.1234 'International Tables Vol C Tables 4.2.6.8 and 6.1.1.4'
K K 0.2009 0.2494 'International Tables Vol C Tables 4.2.6.8 and 6.1.1.4'
As As 0.0499 2.0058 'International Tables Vol C Tables 4.2.6.8 and 6.1.1.4'
Nd Nd -0.1943 3.0179 'International Tables Vol C Tables 4.2.6.8 and 6.1.1.4'

loop_
_geom_angle_atom_site_label_1
_geom_angle_atom_site_label_2
_geom_angle_atom_site_label_3
_geom_angle
_geom_angle_site_symmetry_1
_geom_angle_site_symmetry_3
S2 Nd1 S2 97.08(5) 2_655 .
S2 Nd1 S4 82.64(3) 2_655 2_655
S2 Nd1 S4 145.79(3) . 2_655
S2 Nd1 S4 145.79(3) 2_655 .
S2 Nd1 S4 82.64(3) . .
S4 Nd1 S4 116.30(5) 2_655 .
S2 Nd1 S3 139.92(3) 2_655 7
S2 Nd1 S3 86.63(3) . 7
S4 Nd1 S3 73.01(3) 2_655 7
S4 Nd1 S3 74.29(3) . 7
S2 Nd1 S3 86.63(3) 2_655 8_556
S2 Nd1 S3 139.92(3) . 8_556
S4 Nd1 S3 74.29(3) 2_655 8_556
S4 Nd1 S3 73.01(3) . 8_556
S3 Nd1 S3 115.54(4) 7 8_556
S2 Nd1 S3 71.09(3) 2_655 2_655
S2 Nd1 S3 75.17(3) . 2_655
S4 Nd1 S3 134.95(3) 2_655 2_655
S4 Nd1 S3 75.87(3) . 2_655
S3 Nd1 S3 146.70(4) 7 2_655
S3 Nd1 S3 68.37(4) 8_556 2_655
S2 Nd1 S3 75.17(3) 2_655 .
S2 Nd1 S3 71.09(3) . .
S4 Nd1 S3 75.87(3) 2_655 .
S4 Nd1 S3 134.95(3) . .
S3 Nd1 S3 68.37(4) 7 .
S3 Nd1 S3 146.70(4) 8_556 .
S3 Nd1 S3 128.05(4) 2_655 .
S2 Nd1 K3 46.48(3) 2_655 1_556
S2 Nd1 K3 143.35(3) . 1_556
S4 Nd1 K3 49.60(3) 2_655 1_556
S4 Nd1 K3 123.88(3) . 1_556
S3 Nd1 K3 122.46(3) 7 1_556
S3 Nd1 K3 51.08(2) 8_556 1_556
S3 Nd1 K3 86.72(2) 2_655 1_556
S3 Nd1 K3 97.61(2) . 1_556
S2 Nd1 K3 143.35(3) 2_655 .
S2 Nd1 K3 46.48(3) . .
S4 Nd1 K3 123.88(3) 2_655 .
S4 Nd1 K3 49.60(3) . .
S3 Nd1 K3 51.08(2) 7 .
S3 Nd1 K3 122.46(3) 8_556 .
S3 Nd1 K3 97.61(2) 2_655 .
S3 Nd1 K3 86.72(2) . .
K3 Nd1 K3 170.15(4) 1_556 .
S1 As1 S2 109.12(5) . 7
S1 As1 S4 112.44(5) . 2_655
S2 As1 S4 108.73(5) 7 2_655
S1 As1 S3 111.95(5) . 7
S2 As1 S3 105.78(5) 7 7
S4 As1 S3 108.56(5) 2_655 7
S1 As1 K1 57.92(4) . 7
S2 As1 K1 65.74(4) 7 7
S4 As1 K1 162.70(4) 2_655 7
S3 As1 K1 88.72(3) 7 7
S1 As1 K1 59.32(4) . 3_445
S2 As1 K1 64.87(3) 7 3_445
S4 As1 K1 91.28(3) 2_655 3_445
S3 As1 K1 160.11(4) 7 3_445
K1 As1 K1 71.476(10) 7 3_445
S1 K1 S1 169.22(7) 7 8_556
S1 K1 S1 86.67(3) 7 4
S1 K1 S1 93.79(3) 8_556 4
S1 K1 S1 93.79(3) 7 3
S1 K1 S1 86.67(3) 8_556 3
S1 K1 S1 175.09(7) 4 3
S1 K1 S2 122.61(4) 7 6_566
S1 K1 S2 66.58(3) 8_556 6_566
S1 K1 S2 62.45(3) 4 6_566
S1 K1 S2 113.46(4) 3 6_566
S1 K1 S2 66.58(3) 7 5_665
S1 K1 S2 122.61(4) 8_556 5_665
S1 K1 S2 113.46(4) 4 5_665
S1 K1 S2 62.45(3) 3 5_665
S2 K1 S2 82.38(5) 6_566 5_665
S1 K1 S2 62.60(3) 7 .
S1 K1 S2 108.14(4) 8_556 .
S1 K1 S2 118.68(4) 4 .
S1 K1 S2 65.67(3) 3 .
S2 K1 S2 174.70(4) 6_566 .
S2 K1 S2 101.34(2) 5_665 .
S1 K1 S2 108.14(4) 7 2_655
S1 K1 S2 62.60(3) 8_556 2_655
S1 K1 S2 65.66(3) 4 2_655
S1 K1 S2 118.68(4) 3 2_655
S2 K1 S2 101.34(2) 6_566 2_655
S2 K1 S2 174.70(4) 5_665 2_655
S2 K1 S2 75.21(5) . 2_655
S1 K1 As1 34.15(2) 7 7
S1 K1 As1 135.10(5) 8_556 7
S1 K1 As1 91.81(3) 4 7
S1 K1 As1 91.30(3) 3 7
S2 K1 As1 149.81(2) 6_566 7
S2 K1 As1 95.18(2) 5_665 7
S2 K1 As1 34.30(2) . 7
S2 K1 As1 79.70(4) 2_655 7
S1 K1 As1 135.10(5) 7 8_556
S1 K1 As1 34.15(2) 8_556 8_556
S1 K1 As1 91.30(3) 4 8_556
S1 K1 As1 91.81(3) 3 8_556
S2 K1 As1 95.18(2) 6_566 8_556
S2 K1 As1 149.81(2) 5_665 8_556
S2 K1 As1 79.70(4) . 8_556
S2 K1 As1 34.30(2) 2_655 8_556
As1 K1 As1 101.28(4) 7 8_556
S1 K1 As1 94.27(3) 7 4
S1 K1 As1 92.10(3) 8_556 4
S1 K1 As1 34.09(2) 4 4
S1 K1 As1 141.04(5) 3 4
S2 K1 As1 34.36(2) 6_566 4
S2 K1 As1 86.32(4) 5_665 4
S2 K1 As1 148.85(3) . 4
S2 K1 As1 94.628(19) 2_655 4
As1 K1 As1 115.597(14) 7 4
As1 K1 As1 108.524(9) 8_556 4
S1 K1 As1 92.10(3) 7 3
S1 K1 As1 94.27(3) 8_556 3
S1 K1 As1 141.04(5) 4 3
S1 K1 As1 34.09(2) 3 3
S2 K1 As1 86.32(4) 6_566 3
S2 K1 As1 34.36(2) 5_665 3
S2 K1 As1 94.628(19) . 3
S2 K1 As1 148.85(3) 2_655 3
As1 K1 As1 108.524(10) 7 3
As1 K1 As1 115.597(14) 8_556 3
As1 K1 As1 107.53(4) 4 3
S1 K2 S1 180.00(4) 6 2_655
S1 K2 S1 91.42(3) 6 5_655
S1 K2 S1 88.58(3) 2_655 5_655
S1 K2 S1 88.58(3) 6 .
S1 K2 S1 91.42(3) 2_655 .
S1 K2 S1 180.00(3) 5_655 .
S1 K2 S3 77.11(3) 6 7
S1 K2 S3 102.89(3) 2_655 7
S1 K2 S3 119.21(3) 5_655 7
S1 K2 S3 60.79(3) . 7
S1 K2 S3 102.89(3) 6 3_545
S1 K2 S3 77.11(3) 2_655 3_545
S1 K2 S3 60.79(3) 5_655 3_545
S1 K2 S3 119.21(3) . 3_545
S3 K2 S3 180.0 7 3_545
S1 K2 S4 61.45(3) 6 5_655
S1 K2 S4 118.55(3) 2_655 5_655
S1 K2 S4 99.86(3) 5_655 5_655
S1 K2 S4 80.14(3) . 5_655
S3 K2 S4 123.24(3) 7 5_655
S3 K2 S4 56.76(3) 3_545 5_655
S1 K2 S4 118.55(3) 6 .
S1 K2 S4 61.45(3) 2_655 .
S1 K2 S4 80.14(3) 5_655 .
S1 K2 S4 99.86(3) . .
S3 K2 S4 56.76(3) 7 .
S3 K2 S4 123.24(3) 3_545 .
S4 K2 S4 180.00(4) 5_655 .
S1 K2 K2 132.88(2) 6 2_655
S1 K2 K2 47.12(2) 2_655 2_655
S1 K2 K2 135.15(2) 5_655 2_655
S1 K2 K2 44.85(2) . 2_655
S3 K2 K2 83.426(16) 7 2_655
S3 K2 K2 96.574(16) 3_545 2_655
S4 K2 K2 97.104(17) 5_655 2_655
S4 K2 K2 82.896(17) . 2_655
S1 K2 K2 47.12(2) 6 2_654
S1 K2 K2 132.88(2) 2_655 2_654
S1 K2 K2 44.85(2) 5_655 2_654
S1 K2 K2 135.15(2) . 2_654
S3 K2 K2 96.574(16) 7 2_654
S3 K2 K2 83.426(16) 3_545 2_654
S4 K2 K2 82.896(17) 5_655 2_654
S4 K2 K2 97.104(17) . 2_654
K2 K2 K2 180.0 2_655 2_654
S1 K2 K1 44.74(2) 6 7
S1 K2 K1 135.26(2) 2_655 7
S1 K2 K1 136.14(2) 5_655 7
S1 K2 K1 43.86(2) . 7
S3 K2 K1 61.05(3) 7 7
S3 K2 K1 118.95(3) 3_545 7
S4 K2 K1 62.23(3) 5_655 7
S4 K2 K1 117.77(3) . 7
K2 K2 K1 88.328(9) 2_655 7
K2 K2 K1 91.672(9) 2_654 7
S1 K2 K1 135.26(2) 6 3_545
S1 K2 K1 44.74(2) 2_655 3_545
S1 K2 K1 43.86(2) 5_655 3_545
S1 K2 K1 136.14(2) . 3_545
S3 K2 K1 118.95(3) 7 3_545
S3 K2 K1 61.05(3) 3_545 3_545
S4 K2 K1 117.77(3) 5_655 3_545
S4 K2 K1 62.23(3) . 3_545
K2 K2 K1 91.672(9) 2_655 3_545
K2 K2 K1 88.328(9) 2_654 3_545
K1 K2 K1 180.0 7 3_545
S2 K3 S2 90.43(6) . 2_654
S2 K3 S4 144.88(5) . 2_654
S2 K3 S4 69.94(3) 2_654 2_654
S2 K3 S4 69.94(3) . .
S2 K3 S4 144.88(5) 2_654 .
S4 K3 S4 140.60(7) 2_654 .
S2 K3 S4 75.83(4) . 7_655
S2 K3 S4 64.32(4) 2_654 7_655
S4 K3 S4 117.23(3) 2_654 7_655
S4 K3 S4 82.35(3) . 7_655
S2 K3 S4 64.32(4) . 8_455
S2 K3 S4 75.83(4) 2_654 8_455
S4 K3 S4 82.35(3) 2_654 8_455
S4 K3 S4 117.23(3) . 8_455
S4 K3 S4 122.46(7) 7_655 8_455
S2 K3 S3 74.47(3) . 7
S2 K3 S3 140.69(4) 2_654 7
S4 K3 S3 102.12(4) 2_654 7
S4 K3 S3 63.12(3) . 7
S4 K3 S3 140.37(3) 7_655 7
S4 K3 S3 64.89(3) 8_455 7
S2 K3 S3 140.69(4) . 8
S2 K3 S3 74.47(3) 2_654 8
S4 K3 S3 63.12(3) 2_654 8
S4 K3 S3 102.12(4) . 8
S4 K3 S3 64.89(3) 7_655 8
S4 K3 S3 140.37(3) 8_455 8
S3 K3 S3 137.90(6) 7 8
S2 K3 Nd1 39.94(2) . .
S2 K3 Nd1 130.22(5) 2_654 .
S4 K3 Nd1 144.94(3) 2_654 .
S4 K3 Nd1 40.480(19) . .
S4 K3 Nd1 97.80(3) 7_655 .
S4 K3 Nd1 77.38(2) 8_455 .
S3 K3 Nd1 43.198(19) 7 .
S3 K3 Nd1 142.25(3) 8 .
S2 K3 Nd1 130.22(5) . 1_554
S2 K3 Nd1 39.94(2) 2_654 1_554
S4 K3 Nd1 40.480(19) 2_654 1_554
S4 K3 Nd1 144.94(3) . 1_554
S4 K3 Nd1 77.38(2) 7_655 1_554
S4 K3 Nd1 97.80(3) 8_455 1_554
S3 K3 Nd1 142.25(3) 7 1_554
S3 K3 Nd1 43.198(19) 8 1_554
Nd1 K3 Nd1 170.15(4) . 1_554
S2 K3 K1 45.22(3) . 5_665
S2 K3 K1 45.22(3) 2_654 5_665
S4 K3 K1 109.70(3) 2_654 5_665
S4 K3 K1 109.70(3) . 5_665
S4 K3 K1 61.23(3) 7_655 5_665
S4 K3 K1 61.23(3) 8_455 5_665
S3 K3 K1 111.05(3) 7 5_665
S3 K3 K1 111.05(3) 8 5_665
Nd1 K3 K1 85.07(2) . 5_665
Nd1 K3 K1 85.07(2) 1_554 5_665
S2 K3 K2 161.00(4) . 2_654
S2 K3 K2 108.52(2) 2_654 2_654
S4 K3 K2 49.21(3) 2_654 2_654
S4 K3 K2 92.80(4) . 2_654
S4 K3 K2 110.66(3) 7_655 2_654
S4 K3 K2 120.68(3) 8_455 2_654
S3 K3 K2 90.91(4) 7 2_654
S3 K3 K2 48.71(3) 8 2_654
Nd1 K3 K2 121.22(3) . 2_654
Nd1 K3 K2 68.635(14) 1_554 2_654
K1 K3 K2 153.708(9) 5_665 2_654
As1 S1 K2 101.44(4) . 2_655
As1 S1 K1 87.92(5) . 7
K2 S1 K1 170.54(5) 2_655 7
As1 S1 K2 99.53(4) . .
K2 S1 K2 88.03(3) 2_655 .
K1 S1 K2 91.74(3) 7 .
As1 S1 K1 86.60(5) . 3_445
K2 S1 K1 92.98(3) 2_655 3_445
K1 S1 K1 86.21(3) 7 3_445
K2 S1 K1 173.48(5) . 3_445
As1 S2 Nd1 93.99(4) 7 .
As1 S2 K3 95.16(4) 7 .
Nd1 S2 K3 93.58(4) . .
As1 S2 K1 80.76(3) 7 5_665
Nd1 S2 K1 171.47(4) . 5_665
K3 S2 K1 93.60(4) . 5_665
As1 S2 K1 79.96(3) 7 .
Nd1 S2 K1 93.86(3) . .
K3 S2 K1 171.38(5) . .
K1 S2 K1 78.66(2) 5_665 .
As1 S3 Nd1 86.73(4) 7 7
As1 S3 Nd1 87.41(4) 7 .
Nd1 S3 Nd1 111.63(4) 7 .
As1 S3 K3 167.59(5) 7 7
Nd1 S3 K3 85.72(3) 7 7
Nd1 S3 K3 104.53(3) . 7
As1 S3 K2 84.68(4) 7 3_455
Nd1 S3 K2 102.87(3) 7 3_455
Nd1 S3 K2 144.05(4) . 3_455
K3 S3 K2 87.42(3) 7 3_455
As1 S4 Nd1 91.17(4) 2_655 .
As1 S4 K3 170.69(6) 2_655 .
Nd1 S4 K3 89.92(3) . .
As1 S4 K3 90.55(4) 2_655 7_655
Nd1 S4 K3 111.43(5) . 7_655
K3 S4 K3 97.65(3) . 7_655
As1 S4 K2 82.61(4) 2_655 .
Nd1 S4 K2 105.64(4) . .
K3 S4 K2 88.19(4) . .
K3 S4 K2 142.43(4) 7_655 .

loop_
_geom_bond_atom_site_label_1
_geom_bond_atom_site_label_2
_geom_bond_distance
_geom_bond_site_symmetry_2
Nd1 S2 2.8536(11) 2_655
Nd1 S2 2.8536(11) .
Nd1 S4 2.8798(11) 2_655
Nd1 S4 2.8798(11) .
Nd1 S3 3.0451(12) 7
Nd1 S3 3.0451(12) 8_556
Nd1 S3 3.0930(12) 2_655
Nd1 S3 3.0930(12) .
Nd1 K3 4.4360(4) 1_556
Nd1 K3 4.4360(4) .
As1 S1 2.1262(13) .
As1 S2 2.1658(12) 7
As1 S4 2.1686(12) 2_655
As1 S3 2.1760(11) 7
As1 K1 3.7847(11) 7
As1 K1 3.7872(10) 3_445
K1 S1 3.2090(13) 7
K1 S1 3.2090(13) 8_556
K1 S1 3.2627(12) 4
K1 S1 3.2627(12) 3
K1 S2 3.4738(16) 6_566
K1 S2 3.4738(16) 5_665
K1 S2 3.5042(17) .
K1 S2 3.5042(17) 2_655
K1 As1 3.7847(11) 7
K1 As1 3.7847(11) 8_556
K1 As1 3.7872(10) 4
K1 As1 3.7872(10) 3
K2 S1 3.1187(12) 6
K2 S1 3.1187(13) 2_655
K2 S1 3.2406(12) 5_655
K2 S1 3.2406(12) .
K2 S3 3.7526(12) 7
K2 S3 3.7526(12) 3_545
K2 S4 3.7792(13) 5_655
K2 S4 3.7792(13) .
K2 K2 4.4196(4) 2_655
K2 K2 4.4197(4) 2_654
K2 K1 4.6292(5) 7
K2 K1 4.6292(5) 3_545
K3 S2 3.2231(17) .
K3 S2 3.2231(17) 2_654
K3 S4 3.3781(13) 2_654
K3 S4 3.3781(13) .
K3 S4 3.3897(16) 7_655
K3 S4 3.3897(16) 8_455
K3 S3 3.4608(12) 7
K3 S3 3.4608(12) 8
K3 Nd1 4.4360(4) 1_554
K3 K1 4.885(2) 5_665
K3 K2 4.9889(16) 2_654
S1 K2 3.1187(12) 2_655
S1 K1 3.2090(13) 7
S1 K1 3.2627(12) 3_445
S2 As1 2.1658(12) 7
S2 K1 3.4738(16) 5_665
S3 As1 2.1760(11) 7
S3 Nd1 3.0451(12) 7
S3 K3 3.4608(12) 7
S3 K2 3.7526(12) 3_455
S4 As1 2.1686(12) 2_655
S4 K3 3.3897(16) 7_655
